data_1563926
loop_
_publ_author_name
'Molloy, Jennifer K.'
'Fedele, Lionel'
'Jarjayes, Olivier'
'Philouze, Christian'
'Imbert, Daniel'
'Thomas, Fabrice'

_publ_section_title
;
 Structural and spectroscopic investigations of redox active seven
 coordinate luminescent lanthanide complexes
;
_journal_name_full 'Inorganica Chimica Acta'
_journal_page_first 609
_journal_page_last 617
_journal_paper_doi 10.1016/j.ica.2018.08.054
_journal_volume 483
_journal_year 2018
_chemical_formula_moiety 'C51 H75 N4 O3 Tb1, 1.5(C2 H3 N)'
_chemical_formula_sum 'C54 H79.5 N5.5 O3 Tb'
_chemical_formula_weight 1012.64
_space_group_crystal_system cubic
_space_group_IT_number 206
_space_group_name_Hall '-I 2b 2c 3'
_space_group_name_H-M_alt 'I a -3'
_atom_sites_solution_hydrogens geom
_cell_angle_alpha 90
_cell_angle_beta 90
_cell_angle_gamma 90
_cell_formula_units_Z 16
_cell_length_a 27.646(3)
_cell_length_b 27.646(3)
_cell_length_c 27.646(3)
_cell_measurement_reflns_used 280427
_cell_measurement_temperature 200
_cell_measurement_theta_max 30.0
_cell_measurement_theta_min 1.473
_cell_volume 21130(4)
_computing_cell_refinement EvalCCD
_computing_data_collection Collect
_computing_data_reduction EvalCCD
_computing_molecular_graphics 'Olex2 (Dolomanov et al., 2009)'
_computing_publication_material 'Olex2 (Dolomanov et al., 2009)'
_computing_structure_refinement 'olex2.refine (Bourhis et al., 2013)'
_diffrn_ambient_temperature 200
_diffrn_detector 'CCD area detector'
_diffrn_detector_type 'APEX II'
_diffrn_measured_fraction_theta_full 0.999
_diffrn_measured_fraction_theta_max 0.999
_diffrn_measurement_device_type 'Bruker-AXS-enraf-nonius KappaAPEXII'
_diffrn_measurement_method 'Phi and omega scans'
_diffrn_radiation_collimation 'Montel optic'
_diffrn_radiation_detector CCD
_diffrn_radiation_monochromator 'Multilayer mirrors'
_diffrn_radiation_probe x-ray
_diffrn_radiation_type MoK\a
_diffrn_radiation_wavelength 0.71073
_diffrn_reflns_av_R_equivalents 0.0710
_diffrn_reflns_av_unetI/netI 0.0157
_diffrn_reflns_Laue_measured_fraction_full 0.999
_diffrn_reflns_Laue_measured_fraction_max 0.999
_diffrn_reflns_limit_h_max 38
_diffrn_reflns_limit_h_min -38
_diffrn_reflns_limit_k_max 38
_diffrn_reflns_limit_k_min -38
_diffrn_reflns_limit_l_max 38
_diffrn_reflns_limit_l_min -38
_diffrn_reflns_number 280427
_diffrn_reflns_point_group_measured_fraction_full 0.999
_diffrn_reflns_point_group_measured_fraction_max 0.999
_diffrn_reflns_theta_full 25.242
_diffrn_reflns_theta_max 29.988
_diffrn_reflns_theta_min 1.473
_diffrn_source 'Incoatec ISG250'
_diffrn_source_target Mo
_diffrn_source_type 'Microfocus sealed tube'
_exptl_absorpt_coefficient_mu 1.384
_exptl_absorpt_correction_T_max 1
_exptl_absorpt_correction_T_min 0.726308
_exptl_absorpt_correction_type multi-scan
_exptl_absorpt_process_details
;
SADABS-2004/1 (Bruker,2004) was used for absorption correction.
R(int) was 0.1310 before and 0.0647 after correction.
The Ratio of minimum to maximum transmission is 0.7263.
The \l/2 correction factor is 0.0015.
;
_exptl_crystal_colour yellow
_exptl_crystal_colour_primary yellow
_exptl_crystal_density_diffrn 1.273
_exptl_crystal_description irregular
_exptl_crystal_F_000 8496
_exptl_crystal_size_max 0.37
_exptl_crystal_size_mid 0.27
_exptl_crystal_size_min 0.1
_refine_diff_density_max 1.144
_refine_diff_density_min -1.324
_refine_diff_density_rms 0.117
_refine_ls_extinction_coef .
_refine_ls_extinction_method none
_refine_ls_goodness_of_fit_ref 1.394
_refine_ls_hydrogen_treatment constr
_refine_ls_matrix_type full
_refine_ls_number_parameters 212
_refine_ls_number_reflns 5141
_refine_ls_number_restraints 0
_refine_ls_restrained_S_all 1.394
_refine_ls_R_factor_all 0.0775
_refine_ls_R_factor_gt 0.0345
_refine_ls_shift/su_max 0.000
_refine_ls_shift/su_mean 0.000
_refine_ls_structure_factor_coef Fsqd
_refine_ls_weighting_details 'w=1/[\s^2^(Fo^2^)+(0.0132P)^2^+117.4995P] where P=(Fo^2^+2Fc^2^)/3'
_refine_ls_weighting_scheme calc
_refine_ls_wR_factor_gt 0.0695
_refine_ls_wR_factor_ref 0.1057
_reflns_Friedel_coverage 0.000
_reflns_Friedel_fraction_full .
_reflns_Friedel_fraction_max .
_reflns_number_gt 3525
_reflns_number_total 5141
_reflns_threshold_expression 'I > 2\s(I)'
_cod_data_source_file ICA-2018-483-609.cif
_cod_data_source_block Tb
_cod_original_cell_volume 21131(7)
_cod_original_formula_sum 'C54 H79.50 N5.50 O3 Tb'
_cod_database_code 1563926
_shelx_space_group_comment
;
The symmetry employed for this shelxl refinement is uniquely defined
by the following loop, which should always be used as a source of
symmetry information in preference to the above space-group names.
They are only intended as comments.
;
_olex2_refinement_description
;
1. Fixed Uiso
 At 1.2 times of:
  All C(H) groups, All C(H,H) groups
 At 1.5 times of:
  All C(H,H,H) groups
2. Others
 Fixed Sof: C8(0.5) C9(0.5) H9A(0.5) H9B(0.5) H9C(0.5) N5(0.5)
3.a Secondary CH2 refined with riding coordinates:
 C22(H22A,H22B), C23(H23A,H23B)
3.b Aromatic/amide H refined with riding coordinates:
 C7(H7), C3(H3), C5(H5)
3.c Idealised Me refined as rotating group:
 C33(H33A,H33B,H33C), C29(H29A,H29B,H29C), C35(H35A,H35B,H35C), C34(H34A,H34B,
 H34C), C31(H31A,H31B,H31C), C30(H30A,H30B,H30C), C9(H9A,H9B,H9C)
;

loop_
_space_group_symop_operation_xyz
'x, y, z'
'z, x, y'
'y, z, x'
'-y, -z+1/2, x'
'z, -x, -y+1/2'
'-y+1/2, z, -x'
'-z, -x+1/2, y'
'-z+1/2, x, -y'
'y, -z, -x+1/2'
'-x, -y+1/2, z'
'x, -y, -z+1/2'
'-x+1/2, y, -z'
'x+1/2, y+1/2, z+1/2'
'z+1/2, x+1/2, y+1/2'
'y+1/2, z+1/2, x+1/2'
'-y+1/2, -z+1, x+1/2'
'z+1/2, -x+1/2, -y+1'
'-y+1, z+1/2, -x+1/2'
'-z+1/2, -x+1, y+1/2'
'-z+1, x+1/2, -y+1/2'
'y+1/2, -z+1/2, -x+1'
'-x+1/2, -y+1, z+1/2'
'x+1/2, -y+1/2, -z+1'
'-x+1, y+1/2, -z+1/2'
'-x, -y, -z'
'-z, -x, -y'
'-y, -z, -x'
'y, z-1/2, -x'
'-z, x, y-1/2'
'y-1/2, -z, x'
'z, x-1/2, -y'
'z-1/2, -x, y'
'-y, z, x-1/2'
'x, y-1/2, -z'
'-x, y, z-1/2'
'x-1/2, -y, z'
'-x+1/2, -y+1/2, -z+1/2'
'-z+1/2, -x+1/2, -y+1/2'
'-y+1/2, -z+1/2, -x+1/2'
'y+1/2, z, -x+1/2'
'-z+1/2, x+1/2, y'
'y, -z+1/2, x+1/2'
'z+1/2, x, -y+1/2'
'z, -x+1/2, y+1/2'
'-y+1/2, z+1/2, x'
'x+1/2, y, -z+1/2'
'-x+1/2, y+1/2, z'
'x, -y+1/2, z+1/2'

loop_
_atom_site_label
_atom_site_type_symbol
_atom_site_fract_x
_atom_site_fract_y
_atom_site_fract_z
_atom_site_U_iso_or_equiv
_atom_site_adp_type
_atom_site_occupancy
_atom_site_site_symmetry_order
_atom_site_calc_flag
_atom_site_refinement_flags_posn
_atom_site_refinement_flags_adp
_atom_site_refinement_flags_occupancy
_atom_site_disorder_assembly
_atom_site_disorder_group
Tb1 Tb 0.12674(2) 0.12674(2) 0.12674(2) 0.02099(8) Uani 1 3 d S T P . .
C1 C 0.12980(12) 0.14028(12) 0.00829(12) 0.0246(6) Uani 1 1 d . . . . .
N1 N 0.13871(11) 0.20876(11) 0.09251(11) 0.0299(6) Uani 1 1 d . . . . .
C2 C 0.12381(12) 0.19113(11) 0.00716(12) 0.0249(6) Uani 1 1 d . . . . .
O1 O 0.14008(10) 0.11812(9) 0.04883(8) 0.0294(5) Uani 1 1 d . . . . .
C6 C 0.12635(12) 0.11401(12) -0.03638(12) 0.0249(6) Uani 1 1 d . . . . .
C7 C 0.13261(13) 0.22168(12) 0.04857(13) 0.0285(7) Uani 1 1 d . . . . .
H7 H 0.1340 0.2555 0.0424 0.034 Uiso 1 1 calc R . . . .
C22 C 0.15106(15) 0.24641(13) 0.12799(13) 0.0344(8) Uani 1 1 d . . . . .
H22A H 0.1230 0.2526 0.1494 0.041 Uiso 1 1 calc R . . . .
H22B H 0.1593 0.2769 0.1111 0.041 Uiso 1 1 calc R . . . .
C33 C 0.13096(17) 0.03850(15) -0.08931(14) 0.0401(9) Uani 1 1 d . . . . .
H33A H 0.0977 0.0432 -0.1007 0.060 Uiso 1 1 calc GR . . . .
H33B H 0.1385 0.0039 -0.0888 0.060 Uiso 1 1 calc GR . . . .
H33C H 0.1534 0.0552 -0.1111 0.060 Uiso 1 1 calc GR . . . .
C28 C 0.09397(14) 0.21445(14) -0.12726(14) 0.0344(8) Uani 1 1 d . . . . .
N4 N 0.18345(11) 0.18345(11) 0.18345(11) 0.0316(11) Uani 1 3 d S T P . .
C32 C 0.13609(14) 0.05932(12) -0.03803(13) 0.0299(7) Uani 1 1 d . . . . .
C4 C 0.10668(13) 0.19022(13) -0.07940(13) 0.0292(7) Uani 1 1 d . . . . .
C3 C 0.11255(14) 0.21487(13) -0.03652(13) 0.0308(7) Uani 1 1 d . . . . .
H3 H 0.1089 0.2490 -0.0364 0.037 Uiso 1 1 calc R . . . .
C5 C 0.11506(13) 0.13973(13) -0.07761(13) 0.0297(7) Uani 1 1 d . . . . .
H5 H 0.1127 0.1222 -0.1071 0.036 Uiso 1 1 calc R . . . .
C23 C 0.19394(15) 0.22933(13) 0.15775(15) 0.0365(8) Uani 1 1 d . . . . .
H23A H 0.2221 0.2246 0.1362 0.044 Uiso 1 1 calc R . . . .
H23B H 0.2025 0.2546 0.1817 0.044 Uiso 1 1 calc R . . . .
C29 C 0.08064(18) 0.26770(16) -0.12075(17) 0.0473(10) Uani 1 1 d . . . . .
H29A H 0.0535 0.2704 -0.0981 0.071 Uiso 1 1 calc GR . . . .
H29B H 0.0714 0.2815 -0.1521 0.071 Uiso 1 1 calc GR . . . .
H29C H 0.1085 0.2854 -0.1078 0.071 Uiso 1 1 calc GR . . . .
C35 C 0.18837(15) 0.04907(16) -0.02141(16) 0.0434(10) Uani 1 1 d . . . . .
H35A H 0.2111 0.0653 -0.0432 0.065 Uiso 1 1 calc GR . . . .
H35B H 0.1943 0.0141 -0.0220 0.065 Uiso 1 1 calc GR . . . .
H35C H 0.1929 0.0612 0.0116 0.065 Uiso 1 1 calc GR . . . .
C34 C 0.10041(17) 0.03179(14) -0.00529(16) 0.0428(10) Uani 1 1 d . . . . .
H34A H 0.1036 0.0434 0.0280 0.064 Uiso 1 1 calc GR . . . .
H34B H 0.1077 -0.0029 -0.0064 0.064 Uiso 1 1 calc GR . . . .
H34C H 0.0673 0.0373 -0.0167 0.064 Uiso 1 1 calc GR . . . .
C31 C 0.05090(17) 0.18853(17) -0.15067(17) 0.0471(10) Uani 1 1 d . . . . .
H31A H 0.0600 0.1551 -0.1584 0.071 Uiso 1 1 calc GR . . . .
H31B H 0.0417 0.2054 -0.1804 0.071 Uiso 1 1 calc GR . . . .
H31C H 0.0235 0.1885 -0.1282 0.071 Uiso 1 1 calc GR . . . .
C30 C 0.13804(17) 0.21152(17) -0.16152(16) 0.0457(10) Uani 1 1 d . . . . .
H30A H 0.1652 0.2295 -0.1475 0.069 Uiso 1 1 calc GR . . . .
H30B H 0.1295 0.2256 -0.1929 0.069 Uiso 1 1 calc GR . . . .
H30C H 0.1474 0.1776 -0.1659 0.069 Uiso 1 1 calc GR . . . .
C8 C 0.2504(5) 0.2090(5) 0.0182(5) 0.070(4) Uani 0.5 1 d . . . A -1
C9 C 0.2463(4) 0.1721(5) -0.0177(4) 0.073(4) Uani 0.5 1 d . . . A -1
H9A H 0.2317 0.1858 -0.0470 0.109 Uiso 0.5 1 calc GR . . A -1
H9B H 0.2258 0.1459 -0.0054 0.109 Uiso 0.5 1 calc GR . . A -1
H9C H 0.2784 0.1594 -0.0253 0.109 Uiso 0.5 1 calc GR . . A -1
N5 N 0.2545(4) 0.2350(5) 0.0475(5) 0.111(5) Uani 0.5 1 d . . . A -1

loop_
_atom_site_aniso_label
_atom_site_aniso_U_11
_atom_site_aniso_U_22
_atom_site_aniso_U_33
_atom_site_aniso_U_23
_atom_site_aniso_U_13
_atom_site_aniso_U_12
Tb1 0.02099(8) 0.02099(8) 0.02099(8) -0.00050(5) -0.00050(5) -0.00050(5)
C1 0.0276(16) 0.0232(14) 0.0231(14) -0.0021(12) 0.0052(12) 0.0015(12)
N1 0.0366(16) 0.0254(14) 0.0276(14) -0.0052(11) 0.0012(12) -0.0014(12)
C2 0.0291(16) 0.0224(14) 0.0232(14) -0.0013(12) 0.0018(13) -0.0007(13)
O1 0.0430(14) 0.0250(12) 0.0202(11) -0.0015(9) 0.0048(10) 0.0042(10)
C6 0.0271(15) 0.0235(14) 0.0240(14) -0.0024(12) 0.0042(13) 0.0012(12)
C7 0.0341(18) 0.0202(14) 0.0312(17) 0.0003(12) 0.0009(14) 0.0013(13)
C22 0.048(2) 0.0245(16) 0.0302(17) -0.0063(14) -0.0022(16) -0.0003(15)
C33 0.058(3) 0.0334(19) 0.0292(18) -0.0111(15) 0.0024(18) 0.0031(18)
C28 0.0356(19) 0.0336(18) 0.0338(19) 0.0055(16) -0.0053(16) -0.0010(15)
N4 0.0316(11) 0.0316(11) 0.0316(11) -0.0015(12) -0.0015(12) -0.0015(12)
C32 0.0390(19) 0.0228(15) 0.0278(16) -0.0046(13) 0.0036(14) 0.0014(14)
C4 0.0285(17) 0.0308(17) 0.0282(17) 0.0014(13) 0.0014(13) -0.0002(14)
C3 0.0379(19) 0.0220(15) 0.0326(18) 0.0025(13) 0.0029(15) -0.0003(14)
C5 0.0335(18) 0.0303(17) 0.0251(16) -0.0017(13) 0.0025(13) -0.0027(14)
C23 0.045(2) 0.0266(17) 0.038(2) -0.0061(15) -0.0027(17) -0.0090(16)
C29 0.056(3) 0.040(2) 0.046(2) 0.0111(19) -0.010(2) 0.005(2)
C35 0.042(2) 0.041(2) 0.048(2) -0.0076(19) 0.0018(19) 0.0153(18)
C34 0.057(3) 0.0300(19) 0.042(2) -0.0011(17) 0.015(2) -0.0075(18)
C31 0.045(2) 0.049(3) 0.048(2) 0.005(2) -0.012(2) -0.002(2)
C30 0.050(3) 0.050(3) 0.038(2) 0.0085(19) 0.0042(19) -0.005(2)
C8 0.050(6) 0.066(7) 0.095(11) -0.018(6) 0.029(8) -0.027(6)
C9 0.036(5) 0.086(8) 0.096(11) -0.040(7) -0.001(7) 0.007(6)
N5 0.084(8) 0.132(11) 0.119(10) -0.065(9) 0.048(7) -0.067(8)

loop_
_atom_type_symbol
_atom_type_description
_atom_type_scat_dispersion_real
_atom_type_scat_dispersion_imag
_atom_type_scat_source
C C 0.0033 0.0016 'International Tables Vol C Tables 4.2.6.8 and 6.1.1.4'
H H 0.0000 0.0000 'International Tables Vol C Tables 4.2.6.8 and 6.1.1.4'
N N 0.0061 0.0033 'International Tables Vol C Tables 4.2.6.8 and 6.1.1.4'
O O 0.0106 0.0060 'International Tables Vol C Tables 4.2.6.8 and 6.1.1.4'
Tb Tb -0.1723 4.1537 'International Tables Vol C Tables 4.2.6.8 and 6.1.1.4'

loop_
_geom_angle_atom_site_label_1
_geom_angle_atom_site_label_2
_geom_angle_atom_site_label_3
_geom_angle
_geom_angle_site_symmetry_1
_geom_angle_site_symmetry_3
N1 Tb1 N1 106.14(8) 3 2
N1 Tb1 N1 106.14(8) 3 .
N1 Tb1 N1 106.14(8) 2 .
N1 Tb1 N4 67.37(7) 3 .
N1 Tb1 N4 67.37(7) 2 .
N1 Tb1 N4 67.37(7) . .
O1 Tb1 N1 72.71(9) 2 2
O1 Tb1 N1 167.08(10) 2 3
O1 Tb1 N1 72.71(9) 3 3
O1 Tb1 N1 167.07(10) . 2
O1 Tb1 N1 86.33(10) 2 .
O1 Tb1 N1 86.33(10) . 3
O1 Tb1 N1 72.70(9) . .
O1 Tb1 N1 86.33(10) 3 2
O1 Tb1 N1 167.07(10) 3 .
O1 Tb1 O1 94.38(9) 3 2
O1 Tb1 O1 94.38(9) . 2
O1 Tb1 O1 94.38(9) . 3
O1 Tb1 N4 122.10(7) 2 .
O1 Tb1 N4 122.10(7) 3 .
O1 Tb1 N4 122.10(7) . .
C2 C1 C6 118.4(3) . .
O1 C1 C2 120.6(3) . .
O1 C1 C6 121.0(3) . .
C7 N1 Tb1 126.9(2) . .
C7 N1 C22 117.9(3) . .
C22 N1 Tb1 115.1(2) . .
C1 C2 C7 123.0(3) . .
C3 C2 C1 120.5(3) . .
C3 C2 C7 116.4(3) . .
C1 O1 Tb1 138.8(2) . .
C1 C6 C32 120.8(3) . .
C5 C6 C1 117.7(3) . .
C5 C6 C32 121.5(3) . .
N1 C7 C2 127.8(3) . .
N1 C7 H7 116.1 . .
C2 C7 H7 116.1 . .
N1 C22 H22A 109.9 . .
N1 C22 H22B 109.9 . .
N1 C22 C23 108.8(3) . .
H22A C22 H22B 108.3 . .
C23 C22 H22A 109.9 . .
C23 C22 H22B 109.9 . .
H33A C33 H33B 109.5 . .
H33A C33 H33C 109.5 . .
H33B C33 H33C 109.5 . .
C32 C33 H33A 109.5 . .
C32 C33 H33B 109.5 . .
C32 C33 H33C 109.5 . .
C4 C28 C29 112.1(3) . .
C4 C28 C31 109.9(3) . .
C4 C28 C30 109.1(3) . .
C29 C28 C31 108.2(3) . .
C29 C28 C30 108.2(3) . .
C31 C28 C30 109.2(4) . .
C23 N4 Tb1 109.3(2) . .
C23 N4 Tb1 109.3(2) 3 .
C23 N4 Tb1 109.3(2) 2 .
C23 N4 C23 109.7(2) . 2
C23 N4 C23 109.7(2) 2 3
C23 N4 C23 109.7(2) . 3
C6 C32 C33 112.3(3) . .
C6 C32 C35 109.6(3) . .
C6 C32 C34 110.9(3) . .
C33 C32 C35 107.0(3) . .
C33 C32 C34 107.3(3) . .
C34 C32 C35 109.5(3) . .
C3 C4 C28 123.9(3) . .
C3 C4 C5 116.0(3) . .
C5 C4 C28 120.1(3) . .
C2 C3 H3 118.9 . .
C4 C3 C2 122.2(3) . .
C4 C3 H3 118.9 . .
C6 C5 C4 125.0(3) . .
C6 C5 H5 117.5 . .
C4 C5 H5 117.5 . .
C22 C23 H23A 109.2 . .
C22 C23 H23B 109.2 . .
N4 C23 C22 111.9(3) . .
N4 C23 H23A 109.2 . .
N4 C23 H23B 109.2 . .
H23A C23 H23B 107.9 . .
C28 C29 H29A 109.5 . .
C28 C29 H29B 109.5 . .
C28 C29 H29C 109.5 . .
H29A C29 H29B 109.5 . .
H29A C29 H29C 109.5 . .
H29B C29 H29C 109.5 . .
C32 C35 H35A 109.5 . .
C32 C35 H35B 109.5 . .
C32 C35 H35C 109.5 . .
H35A C35 H35B 109.5 . .
H35A C35 H35C 109.5 . .
H35B C35 H35C 109.5 . .
C32 C34 H34A 109.5 . .
C32 C34 H34B 109.5 . .
C32 C34 H34C 109.5 . .
H34A C34 H34B 109.5 . .
H34A C34 H34C 109.5 . .
H34B C34 H34C 109.5 . .
C28 C31 H31A 109.5 . .
C28 C31 H31B 109.5 . .
C28 C31 H31C 109.5 . .
H31A C31 H31B 109.5 . .
H31A C31 H31C 109.5 . .
H31B C31 H31C 109.5 . .
C28 C30 H30A 109.5 . .
C28 C30 H30B 109.5 . .
C28 C30 H30C 109.5 . .
H30A C30 H30B 109.5 . .
H30A C30 H30C 109.5 . .
H30B C30 H30C 109.5 . .
N5 C8 C9 175.7(17) . .
C8 C9 H9A 109.5 . .
C8 C9 H9B 109.5 . .
C8 C9 H9C 109.5 . .
H9A C9 H9B 109.5 . .
H9A C9 H9C 109.5 . .
H9B C9 H9C 109.5 . .

loop_
_geom_bond_atom_site_label_1
_geom_bond_atom_site_label_2
_geom_bond_distance
_geom_bond_site_symmetry_2
Tb1 N1 2.479(3) 2
Tb1 N1 2.479(3) .
Tb1 N1 2.479(3) 3
Tb1 O1 2.198(2) .
Tb1 O1 2.198(2) 2
Tb1 O1 2.198(2) 3
Tb1 N4 2.716(5) .
C1 C2 1.416(4) .
C1 O1 1.309(4) .
C1 C6 1.436(4) .
N1 C7 1.277(4) .
N1 C22 1.471(4) .
C2 C7 1.443(5) .
C2 C3 1.409(5) .
C6 C32 1.536(5) .
C6 C5 1.379(5) .
C7 H7 0.9500 .
C22 H22A 0.9900 .
C22 H22B 0.9900 .
C22 C23 1.518(6) .
C33 H33A 0.9800 .
C33 H33B 0.9800 .
C33 H33C 0.9800 .
C33 C32 1.537(5) .
C28 C4 1.524(5) .
C28 C29 1.528(6) .
C28 C31 1.533(6) .
C28 C30 1.545(6) .
N4 C23 1.482(4) 3
N4 C23 1.482(4) 2
N4 C23 1.482(4) .
C32 C35 1.543(6) .
C32 C34 1.540(5) .
C4 C3 1.377(5) .
C4 C5 1.416(5) .
C3 H3 0.9500 .
C5 H5 0.9500 .
C23 H23A 0.9900 .
C23 H23B 0.9900 .
C29 H29A 0.9800 .
C29 H29B 0.9800 .
C29 H29C 0.9800 .
C35 H35A 0.9800 .
C35 H35B 0.9800 .
C35 H35C 0.9800 .
C34 H34A 0.9800 .
C34 H34B 0.9800 .
C34 H34C 0.9800 .
C31 H31A 0.9800 .
C31 H31B 0.9800 .
C31 H31C 0.9800 .
C30 H30A 0.9800 .
C30 H30B 0.9800 .
C30 H30C 0.9800 .
C8 C9 1.426(14) .
C8 N5 1.091(14) .
C9 H9A 0.9800 .
C9 H9B 0.9800 .
C9 H9C 0.9800 .

loop_
_geom_hbond_atom_site_label_D
_geom_hbond_atom_site_label_H
_geom_hbond_atom_site_label_A
_geom_hbond_distance_DH
_geom_hbond_distance_HA
_geom_hbond_distance_DA
_geom_hbond_angle_DHA
_geom_hbond_site_symmetry_A
C23 H23A N5 0.99 2.63 3.481(12) 144.7 .
